data_2227309
loop_
_publ_author_name
'Fun, Hoong-Kun'
'Quah, Ching Kheng'
'Chandrakantha, B.'
'Isloor, Arun M.'
'Shetty, Prakash'

_publ_section_title
;
 Ethyl 1-<i>tert</i>-butyl-5-phenyl-1<i>H</i>-pyrazole-4-carboxylate
;
_journal_coeditor_code CI5147
_journal_issue 9
_journal_name_full 'Acta Crystallographica Section E'
_journal_page_first o2228
_journal_paper_doi 10.1107/S1600536810030643
_journal_volume 66
_journal_year 2010
_chemical_formula_iupac 'C16 H20 N2 O2'
_chemical_formula_moiety 'C16 H20 N2 O2'
_chemical_formula_sum 'C16 H20 N2 O2'
_chemical_formula_weight 272.34
_chemical_name_systematic
;
Ethyl 1-<i>tert</i>-butyl-5-phenyl-1<i>H</i>-pyrazole-4-carboxylate
;
_space_group_IT_number 2
_symmetry_cell_setting triclinic
_symmetry_space_group_name_Hall '-P 1'
_symmetry_space_group_name_H-M 'P -1'
_atom_sites_solution_hydrogens geom
_atom_sites_solution_primary direct
_atom_sites_solution_secondary difmap
_audit_creation_method SHELXL-97
_cell_angle_alpha 110.4500(10)
_cell_angle_beta 113.9870(10)
_cell_angle_gamma 97.645(2)
_cell_formula_units_Z 2
_cell_length_a 9.0665(2)
_cell_length_b 9.3351(2)
_cell_length_c 10.5408(3)
_cell_measurement_reflns_used 6289
_cell_measurement_temperature 100
_cell_measurement_theta_max 34.30
_cell_measurement_theta_min 2.36
_cell_volume 723.22(3)
_computing_cell_refinement 'SAINT (Bruker, 2009)'
_computing_data_collection 'APEX2 (Bruker, 2009)'
_computing_data_reduction 'SAINT (Bruker, 2009)'
_computing_molecular_graphics 'SHELXTL (Sheldrick, 2008)'
_computing_publication_material 'SHELXTL (Sheldrick, 2008) and PLATON (Spek, 2009)'
_computing_structure_refinement 'SHELXTL (Sheldrick, 2008)'
_computing_structure_solution 'SHELXTL (Sheldrick, 2008)'
_diffrn_ambient_temperature 100
_diffrn_measured_fraction_theta_full 0.986
_diffrn_measured_fraction_theta_max 0.986
_diffrn_measurement_device_type
;
Bruker SMART APEXII CCD area-detector diffractometer
;
_diffrn_measurement_method '\f and \w scans'
_diffrn_radiation_monochromator graphite
_diffrn_radiation_source 'fine-focus sealed tube'
_diffrn_radiation_type MoK\a
_diffrn_radiation_wavelength 0.71073
_diffrn_reflns_av_R_equivalents 0.0375
_diffrn_reflns_av_sigmaI/netI 0.0344
_diffrn_reflns_limit_h_max 10
_diffrn_reflns_limit_h_min -10
_diffrn_reflns_limit_k_max 11
_diffrn_reflns_limit_k_min -11
_diffrn_reflns_limit_l_max 12
_diffrn_reflns_limit_l_min -12
_diffrn_reflns_number 12406
_diffrn_reflns_theta_full 25.50
_diffrn_reflns_theta_max 25.50
_diffrn_reflns_theta_min 2.36
_diffrn_standards_number 0
_exptl_absorpt_coefficient_mu 0.083
_exptl_absorpt_correction_T_max 0.9901
_exptl_absorpt_correction_T_min 0.9666
_exptl_absorpt_correction_type multi-scan
_exptl_absorpt_process_details '(<i>SADABS</i>; Bruker, 2009)'
_exptl_crystal_colour yellow
_exptl_crystal_density_diffrn 1.251
_exptl_crystal_density_method 'not measured'
_exptl_crystal_description Needle
_exptl_crystal_F_000 292
_exptl_crystal_size_max 0.411
_exptl_crystal_size_mid 0.203
_exptl_crystal_size_min 0.12
_refine_diff_density_max 0.218
_refine_diff_density_min -0.196
_refine_ls_extinction_method none
_refine_ls_goodness_of_fit_ref 1.038
_refine_ls_hydrogen_treatment constr
_refine_ls_matrix_type full
_refine_ls_number_parameters 185
_refine_ls_number_reflns 2655
_refine_ls_number_restraints 0
_refine_ls_restrained_S_all 1.038
_refine_ls_R_factor_all 0.0559
_refine_ls_R_factor_gt 0.0422
_refine_ls_shift/su_max 0.001
_refine_ls_shift/su_max_lt 0.001
_refine_ls_shift/su_mean 0.000
_refine_ls_structure_factor_coef Fsqd
_refine_ls_weighting_details 'calc w=1/[\s^2^(Fo^2^)+(0.0402P)^2^+0.3388P] where P=(Fo^2^+2Fc^2^)/3'
_refine_ls_weighting_scheme calc
_refine_ls_wR_factor_gt 0.0918
_refine_ls_wR_factor_ref 0.0986
_reflns_number_gt 2179
_reflns_number_total 2655
_reflns_threshold_expression I>2\s(I)
_cod_data_source_file ci5147.cif
_cod_data_source_block I
_cod_database_code 2227309
_cod_database_fobs_code 2227309

loop_
_symmetry_equiv_pos_as_xyz
'x, y, z'
'-x, -y, -z'

loop_
_atom_site_type_symbol
_atom_site_label
_atom_site_fract_x
_atom_site_fract_y
_atom_site_fract_z
_atom_site_U_iso_or_equiv
_atom_site_adp_type
_atom_site_calc_flag
_atom_site_refinement_flags
_atom_site_occupancy
_atom_site_disorder_assembly
_atom_site_disorder_group
O O1 0.53056(13) 0.32289(13) 0.13622(12) 0.0190(3) Uani d . 1 . .
O O2 0.52454(14) 0.14419(13) 0.23468(13) 0.0247(3) Uani d . 1 . .
N N1 0.85134(17) 0.68033(16) 0.57591(15) 0.0199(3) Uani d . 1 . .
N N2 0.87235(16) 0.58254(15) 0.64872(15) 0.0169(3) Uani d . 1 . .
C C1 0.8628(2) 0.18877(19) 0.56614(19) 0.0203(4) Uani d . 1 . .
H H1A 0.9334 0.2079 0.5259 0.024 Uiso calc R 1 . .
C C2 0.8544(2) 0.0604(2) 0.60345(19) 0.0223(4) Uani d . 1 . .
H H2A 0.9206 -0.0053 0.5895 0.027 Uiso calc R 1 . .
C C3 0.7477(2) 0.02988(19) 0.66145(19) 0.0216(4) Uani d . 1 . .
H H3A 0.7430 -0.0557 0.6872 0.026 Uiso calc R 1 . .
C C4 0.6484(2) 0.12657(19) 0.68093(19) 0.0209(4) Uani d . 1 . .
H H4A 0.5754 0.1050 0.7183 0.025 Uiso calc R 1 . .
C C5 0.65692(19) 0.25632(19) 0.64487(18) 0.0187(4) Uani d . 1 . .
H H5A 0.5899 0.3213 0.6583 0.022 Uiso calc R 1 . .
C C6 0.76584(19) 0.28886(19) 0.58869(18) 0.0166(4) Uani d . 1 . .
C C7 0.77480(19) 0.42591(18) 0.54764(18) 0.0160(3) Uani d . 1 . .
C C8 0.69038(19) 0.42220(19) 0.40266(18) 0.0166(4) Uani d . 1 . .
C C9 0.7435(2) 0.58270(19) 0.42835(19) 0.0190(4) Uani d . 1 . .
H H9A 0.7070 0.6163 0.3507 0.023 Uiso calc R 1 . .
C C10 0.98019(19) 0.66369(19) 0.82223(18) 0.0178(4) Uani d . 1 . .
C C11 0.8627(2) 0.6922(2) 0.89211(19) 0.0233(4) Uani d . 1 . .
H H11A 0.7959 0.7535 0.8527 0.035 Uiso calc R 1 . .
H H11B 0.9299 0.7508 1.0030 0.035 Uiso calc R 1 . .
H H11C 0.7884 0.5902 0.8646 0.035 Uiso calc R 1 . .
C C12 1.0849(2) 0.5612(2) 0.87611(19) 0.0213(4) Uani d . 1 . .
H H12A 1.1484 0.5365 0.8219 0.032 Uiso calc R 1 . .
H H12B 1.0101 0.4628 0.8548 0.032 Uiso calc R 1 . .
H H12C 1.1623 0.6199 0.9856 0.032 Uiso calc R 1 . .
C C13 1.1020(2) 0.8262(2) 0.8701(2) 0.0232(4) Uani d . 1 . .
H H13A 1.0376 0.8944 0.8428 0.035 Uiso calc R 1 . .
H H13B 1.1678 0.8091 0.8175 0.035 Uiso calc R 1 . .
H H13C 1.1771 0.8768 0.9802 0.035 Uiso calc R 1 . .
C C14 0.57491(19) 0.2808(2) 0.25368(19) 0.0178(4) Uani d . 1 . .
C C15 0.4271(2) 0.19063(19) -0.01920(18) 0.0204(4) Uani d . 1 . .
H H15A 0.3269 0.1272 -0.0275 0.024 Uiso calc R 1 . .
H H15B 0.4921 0.1206 -0.0422 0.024 Uiso calc R 1 . .
C C16 0.3759(2) 0.2633(2) -0.1304(2) 0.0261(4) Uani d . 1 . .
H H16A 0.3137 0.1788 -0.2348 0.039 Uiso calc R 1 . .
H H16B 0.4759 0.3313 -0.1164 0.039 Uiso calc R 1 . .
H H16C 0.3051 0.3263 -0.1112 0.039 Uiso calc R 1 . .

loop_
_atom_site_aniso_label
_atom_site_aniso_U_11
_atom_site_aniso_U_22
_atom_site_aniso_U_33
_atom_site_aniso_U_12
_atom_site_aniso_U_13
_atom_site_aniso_U_23
O1 0.0228(6) 0.0165(6) 0.0116(6) 0.0008(5) 0.0054(5) 0.0054(5)
O2 0.0322(6) 0.0163(7) 0.0189(7) -0.0002(5) 0.0098(5) 0.0070(5)
N1 0.0249(7) 0.0164(7) 0.0176(8) 0.0037(6) 0.0089(6) 0.0094(6)
N2 0.0197(7) 0.0145(7) 0.0143(7) 0.0020(6) 0.0070(6) 0.0070(6)
C1 0.0222(8) 0.0189(9) 0.0181(9) 0.0033(7) 0.0100(7) 0.0075(7)
C2 0.0250(8) 0.0169(9) 0.0211(9) 0.0067(7) 0.0085(8) 0.0076(7)
C3 0.0262(8) 0.0142(9) 0.0164(9) 0.0001(7) 0.0043(7) 0.0080(7)
C4 0.0222(8) 0.0193(9) 0.0156(9) -0.0014(7) 0.0075(7) 0.0069(7)
C5 0.0191(8) 0.0159(9) 0.0159(9) 0.0021(7) 0.0069(7) 0.0047(7)
C6 0.0179(7) 0.0134(8) 0.0098(8) -0.0009(6) 0.0022(6) 0.0035(6)
C7 0.0163(7) 0.0142(9) 0.0161(8) 0.0028(6) 0.0088(7) 0.0049(7)
C8 0.0185(8) 0.0170(9) 0.0151(8) 0.0046(7) 0.0088(7) 0.0077(7)
C9 0.0227(8) 0.0189(9) 0.0153(9) 0.0044(7) 0.0082(7) 0.0095(7)
C10 0.0192(8) 0.0158(9) 0.0124(8) 0.0013(7) 0.0057(7) 0.0039(7)
C11 0.0243(8) 0.0228(10) 0.0180(9) 0.0039(7) 0.0099(7) 0.0061(8)
C12 0.0230(8) 0.0194(9) 0.0140(9) 0.0025(7) 0.0051(7) 0.0059(7)
C13 0.0220(8) 0.0198(9) 0.0189(9) 0.0001(7) 0.0058(7) 0.0067(7)
C14 0.0182(7) 0.0201(9) 0.0168(9) 0.0050(7) 0.0093(7) 0.0095(7)
C15 0.0224(8) 0.0170(9) 0.0135(9) 0.0013(7) 0.0059(7) 0.0034(7)
C16 0.0282(9) 0.0258(10) 0.0173(9) 0.0050(8) 0.0076(8) 0.0079(8)

loop_
_atom_type_symbol
_atom_type_description
_atom_type_scat_dispersion_real
_atom_type_scat_dispersion_imag
_atom_type_scat_source
C C 0.0033 0.0016 'International Tables Vol C Tables 4.2.6.8 and 6.1.1.4'
H H 0.0000 0.0000 'International Tables Vol C Tables 4.2.6.8 and 6.1.1.4'
N N 0.0061 0.0033 'International Tables Vol C Tables 4.2.6.8 and 6.1.1.4'
O O 0.0106 0.0060 'International Tables Vol C Tables 4.2.6.8 and 6.1.1.4'

loop_
_geom_angle_atom_site_label_1
_geom_angle_atom_site_label_2
_geom_angle_atom_site_label_3
_geom_angle_site_symmetry_1
_geom_angle_site_symmetry_3
_geom_angle
_geom_angle_publ_flag
C14 O1 C15 . . 115.77(12) ?
C9 N1 N2 . . 105.07(12) ?
C7 N2 N1 . . 111.67(12) ?
C7 N2 C10 . . 131.06(13) ?
N1 N2 C10 . . 116.93(12) ?
C2 C1 C6 . . 120.21(15) ?
C2 C1 H1A . . 119.9 ?
C6 C1 H1A . . 119.9 ?
C3 C2 C1 . . 120.18(16) ?
C3 C2 H2A . . 119.9 ?
C1 C2 H2A . . 119.9 ?
C4 C3 C2 . . 119.92(15) ?
C4 C3 H3A . . 120.0 ?
C2 C3 H3A . . 120.0 ?
C3 C4 C5 . . 120.25(15) ?
C3 C4 H4A . . 119.9 ?
C5 C4 H4A . . 119.9 ?
C4 C5 C6 . . 120.01(15) ?
C4 C5 H5A . . 120.0 ?
C6 C5 H5A . . 120.0 ?
C1 C6 C5 . . 119.40(14) ?
C1 C6 C7 . . 119.91(14) ?
C5 C6 C7 . . 120.65(14) ?
N2 C7 C8 . . 106.22(13) ?
N2 C7 C6 . . 125.57(14) ?
C8 C7 C6 . . 128.21(14) ?
C7 C8 C9 . . 105.09(14) ?
C7 C8 C14 . . 127.70(14) ?
C9 C8 C14 . . 127.19(14) ?
N1 C9 C8 . . 111.93(14) ?
N1 C9 H9A . . 124.0 ?
C8 C9 H9A . . 124.0 ?
N2 C10 C12 . . 110.47(13) ?
N2 C10 C11 . . 108.18(12) ?
C12 C10 C11 . . 111.78(13) ?
N2 C10 C13 . . 108.24(12) ?
C12 C10 C13 . . 108.71(13) ?
C11 C10 C13 . . 109.39(14) ?
C10 C11 H11A . . 109.5 ?
C10 C11 H11B . . 109.5 ?
H11A C11 H11B . . 109.5 ?
C10 C11 H11C . . 109.5 ?
H11A C11 H11C . . 109.5 ?
H11B C11 H11C . . 109.5 ?
C10 C12 H12A . . 109.5 ?
C10 C12 H12B . . 109.5 ?
H12A C12 H12B . . 109.5 ?
C10 C12 H12C . . 109.5 ?
H12A C12 H12C . . 109.5 ?
H12B C12 H12C . . 109.5 ?
C10 C13 H13A . . 109.5 ?
C10 C13 H13B . . 109.5 ?
H13A C13 H13B . . 109.5 ?
C10 C13 H13C . . 109.5 ?
H13A C13 H13C . . 109.5 ?
H13B C13 H13C . . 109.5 ?
O2 C14 O1 . . 123.37(14) ?
O2 C14 C8 . . 126.18(14) ?
O1 C14 C8 . . 110.45(13) ?
O1 C15 C16 . . 107.43(13) ?
O1 C15 H15A . . 110.2 ?
C16 C15 H15A . . 110.2 ?
O1 C15 H15B . . 110.2 ?
C16 C15 H15B . . 110.2 ?
H15A C15 H15B . . 108.5 ?
C15 C16 H16A . . 109.5 ?
C15 C16 H16B . . 109.5 ?
H16A C16 H16B . . 109.5 ?
C15 C16 H16C . . 109.5 ?
H16A C16 H16C . . 109.5 ?
H16B C16 H16C . . 109.5 ?

loop_
_geom_bond_atom_site_label_1
_geom_bond_atom_site_label_2
_geom_bond_site_symmetry_2
_geom_bond_distance
_geom_bond_publ_flag
O1 C14 . 1.3511(18) ?
O1 C15 . 1.4550(18) ?
O2 C14 . 1.2116(18) ?
N1 C9 . 1.320(2) ?
N1 N2 . 1.3695(17) ?
N2 C7 . 1.363(2) ?
N2 C10 . 1.502(2) ?
C1 C2 . 1.388(2) ?
C1 C6 . 1.391(2) ?
C1 H1A . 0.93 ?
C2 C3 . 1.386(2) ?
C2 H2A . 0.93 ?
C3 C4 . 1.380(2) ?
C3 H3A . 0.93 ?
C4 C5 . 1.392(2) ?
C4 H4A . 0.93 ?
C5 C6 . 1.393(2) ?
C5 H5A . 0.93 ?
C6 C7 . 1.489(2) ?
C7 C8 . 1.388(2) ?
C8 C9 . 1.403(2) ?
C8 C14 . 1.467(2) ?
C9 H9A . 0.93 ?
C10 C12 . 1.524(2) ?
C10 C11 . 1.524(2) ?
C10 C13 . 1.530(2) ?
C11 H11A . 0.96 ?
C11 H11B . 0.96 ?
C11 H11C . 0.96 ?
C12 H12A . 0.96 ?
C12 H12B . 0.96 ?
C12 H12C . 0.96 ?
C13 H13A . 0.96 ?
C13 H13B . 0.96 ?
C13 H13C . 0.96 ?
C15 C16 . 1.499(2) ?
C15 H15A . 0.97 ?
C15 H15B . 0.97 ?
C16 H16A . 0.96 ?
C16 H16B . 0.96 ?
C16 H16C . 0.96 ?

loop_
_geom_hbond_atom_site_label_D
_geom_hbond_atom_site_label_H
_geom_hbond_atom_site_label_A
_geom_hbond_site_symmetry_A
_geom_hbond_distance_DH
_geom_hbond_distance_HA
_geom_hbond_distance_DA
_geom_hbond_angle_DHA
_geom_hbond_publ_flag
C15 H15B O2 2_655 0.97 2.53 3.367(2) 145 yes

loop_
_geom_torsion_atom_site_label_1
_geom_torsion_atom_site_label_2
_geom_torsion_atom_site_label_3
_geom_torsion_atom_site_label_4
_geom_torsion_site_symmetry_1
_geom_torsion_site_symmetry_2
_geom_torsion_site_symmetry_3
_geom_torsion_site_symmetry_4
_geom_torsion
_geom_torsion_publ_flag
C9 N1 N2 C7 . . . . -1.56(17) ?
C9 N1 N2 C10 . . . . -175.57(13) ?
C6 C1 C2 C3 . . . . 0.9(2) ?
C1 C2 C3 C4 . . . . 0.5(2) ?
C2 C3 C4 C5 . . . . -1.0(2) ?
C3 C4 C5 C6 . . . . 0.1(2) ?
C2 C1 C6 C5 . . . . -1.8(2) ?
C2 C1 C6 C7 . . . . -179.70(15) ?
C4 C5 C6 C1 . . . . 1.3(2) ?
C4 C5 C6 C7 . . . . 179.20(14) ?
N1 N2 C7 C8 . . . . 1.46(17) ?
C10 N2 C7 C8 . . . . 174.38(15) ?
N1 N2 C7 C6 . . . . -179.31(14) ?
C10 N2 C7 C6 . . . . -6.4(3) ?
C1 C6 C7 N2 . . . . -97.7(2) ?
C5 C6 C7 N2 . . . . 84.4(2) ?
C1 C6 C7 C8 . . . . 81.3(2) ?
C5 C6 C7 C8 . . . . -96.5(2) ?
N2 C7 C8 C9 . . . . -0.76(17) ?
C6 C7 C8 C9 . . . . -179.96(15) ?
N2 C7 C8 C14 . . . . 177.44(15) ?
C6 C7 C8 C14 . . . . -1.8(3) ?
N2 N1 C9 C8 . . . . 1.04(18) ?
C7 C8 C9 N1 . . . . -0.18(18) ?
C14 C8 C9 N1 . . . . -178.40(15) ?
C7 N2 C10 C12 . . . . 44.2(2) ?
N1 N2 C10 C12 . . . . -143.23(13) ?
C7 N2 C10 C11 . . . . -78.5(2) ?
N1 N2 C10 C11 . . . . 94.12(15) ?
C7 N2 C10 C13 . . . . 163.07(15) ?
N1 N2 C10 C13 . . . . -24.31(18) ?
C15 O1 C14 O2 . . . . -4.6(2) ?
C15 O1 C14 C8 . . . . 175.15(12) ?
C7 C8 C14 O2 . . . . 5.7(3) ?
C9 C8 C14 O2 . . . . -176.47(16) ?
C7 C8 C14 O1 . . . . -174.06(14) ?
C9 C8 C14 O1 . . . . 3.8(2) ?
C14 O1 C15 C16 . . . . 173.80(13) ?

loop_
_cod_related_entry_id
_cod_related_entry_database
_cod_related_entry_code
1 ChemSpider 24745707
